data_4516155
loop_
_publ_author_name
'Zhang, Mingming'
'Prior, Allan M.'
'Maddox, Marcus M.'
'Shen, Wan-Jou'
'Hevener, Kirk E.'
'Bruhn, David F.'
'Lee, Robin B.'
'Singh, Aman P.'
'Reinicke, Justin'
'Simmons, Charles J.'
'Hurdle, Julian G.'
'Lee, Richard E.'
'Sun, Dianqing'

_publ_section_title
;
 Pharmacophore Modeling, Synthesis, and Antibacterial Evaluation of
 Chalcones and Derivatives.
;
_journal_issue 12
_journal_name_full 'ACS omega'
_journal_page_first 18343
_journal_page_last 18360
_journal_paper_doi 10.1021/acsomega.8b03174
_journal_volume 3
_journal_year 2018
_chemical_formula_moiety 'C21 H17 Cl2 N O2'
_chemical_formula_sum 'C21 H17 Cl2 N O2'
_chemical_formula_weight 386.28
_space_group_crystal_system monoclinic
_space_group_IT_number 14
_space_group_name_Hall '-P 2ybc'
_space_group_name_H-M_alt 'P 1 21/c 1'
_atom_sites_solution_hydrogens geom
_atom_sites_solution_primary direct
_atom_sites_solution_secondary difmap
_cell_angle_alpha 90.0000
_cell_angle_beta 107.030(3)
_cell_angle_gamma 90.0000
_cell_formula_units_Z 4
_cell_length_a 16.4194(7)
_cell_length_b 10.6606(5)
_cell_length_c 11.1508(4)
_cell_measurement_reflns_used 6392
_cell_measurement_temperature 298
_cell_measurement_theta_max 32.6
_cell_measurement_theta_min 1.0
_cell_volume 1866.26(14)
_computing_cell_refinement 'HKL Scalepack'
_computing_data_collection 'KappaCCD Server Control'
_computing_data_reduction 'HKL Denzo and Scalepack'
_computing_molecular_graphics 'CrystalStructure 4.2.2'
_computing_publication_material 'CrystalStructure 4.2.2 (Rigaku, 2016)'
_computing_structure_refinement 'CRYSTALS (Carruthers, et al., 1999)'
_computing_structure_solution 'SHELXD97 (Sheldrick, 2008)'
_diffrn_ambient_temperature 298
_diffrn_measured_fraction_theta_full 1.000
_diffrn_measured_fraction_theta_max 0.944
_diffrn_measurement_device_type 'Nonius CCD camera'
_diffrn_measurement_method '\f scans \w scans \k offsets'
_diffrn_radiation_source 'fine-focus sealed X-ray tube'
_diffrn_radiation_type 'Mo K\a'
_diffrn_radiation_wavelength 0.71069
_diffrn_reflns_av_R_equivalents 0.0646
_diffrn_reflns_limit_h_max 23
_diffrn_reflns_limit_h_min -24
_diffrn_reflns_limit_k_max 15
_diffrn_reflns_limit_k_min -15
_diffrn_reflns_limit_l_max 16
_diffrn_reflns_limit_l_min -16
_diffrn_reflns_number 38906
_diffrn_reflns_theta_full 27.51
_diffrn_reflns_theta_max 32.54
_diffrn_reflns_theta_min 2.309
_diffrn_standards_number 0
_exptl_absorpt_coefficient_mu 0.362
_exptl_absorpt_correction_T_max 1.051
_exptl_absorpt_correction_T_min 0.927
_exptl_absorpt_correction_type multi-scan
_exptl_absorpt_process_details 'Denzo-SMN; Otwinowski & Minor'
_exptl_crystal_colour brown-yellow
_exptl_crystal_density_diffrn 1.375
_exptl_crystal_density_method 'not measured'
_exptl_crystal_description parallelepiped
_exptl_crystal_F_000 800.00
_exptl_crystal_size_max 0.32
_exptl_crystal_size_mid 0.15
_exptl_crystal_size_min 0.12
_refine_diff_density_max 0.201
_refine_diff_density_min -0.210
_refine_ls_extinction_method none
_refine_ls_goodness_of_fit_ref 1.141
_refine_ls_hydrogen_treatment refxyz
_refine_ls_number_parameters 303
_refine_ls_number_reflns 1965
_refine_ls_number_restraints 0
_refine_ls_R_factor_gt 0.0447
_refine_ls_shift/su_max 0.000
_refine_ls_structure_factor_coef F
_refine_ls_weighting_details
;
    Chebychev polynomial with 3 parameters (Carruthers & Watkin, 1979)
    0.3743    0.2825    0.1327
;
_refine_ls_weighting_scheme calc
_refine_ls_wR_factor_ref 0.0483
_reflns_number_gt 1965
_reflns_number_total 6406
_reflns_threshold_expression F>3.0\s(F)
_cod_data_source_file ao8b03174_si_002.cif
_cod_data_source_block Template
_cod_database_code 4516155

loop_
_space_group_symop_id
_space_group_symop_operation_xyz
1 +X,+Y,+Z
2 -X,1/2+Y,1/2-Z
3 -X,-Y,-Z
4 +X,-1/2-Y,-1/2+Z

loop_
_atom_site_label
_atom_site_type_symbol
_atom_site_fract_x
_atom_site_fract_y
_atom_site_fract_z
_atom_site_U_iso_or_equiv
_atom_site_adp_type
_atom_site_occupancy
_atom_site_site_symmetry_multiplicity
_atom_site_calc_flag
Cl14 Cl -0.07671(7) 0.83207(10) 0.04125(9) 0.0809(3) Uani 1 4 d
Cl1 Cl 0.22758(7) 1.31857(10) 0.75537(11) 0.0923(4) Uani 1 4 d
O24 O 0.56086(17) 0.1840(3) 0.5743(3) 0.0670(8) Uani 1 4 d
O19 O 0.33536(15) 0.6179(2) 0.7000(2) 0.0638(7) Uani 1 4 d
N8 N 0.28362(19) 0.8378(3) 0.5298(3) 0.0586(9) Uani 1 4 d
C13 C 0.0107(2) 0.8042(3) 0.1714(3) 0.0568(10) Uani 1 4 d
C12 C 0.0791(3) 0.8829(4) 0.1973(3) 0.0613(11) Uani 1 4 d
C15 C 0.0094(3) 0.7036(4) 0.2465(4) 0.0701(12) Uani 1 4 d
C16 C 0.0783(2) 0.6832(4) 0.3514(4) 0.0650(11) Uani 1 4 d
C10 C 0.1491(2) 0.7601(3) 0.3800(3) 0.0515(10) Uani 1 4 d
C11 C 0.1477(3) 0.8603(3) 0.3015(3) 0.0568(11) Uani 1 4 d
C5 C 0.2664(2) 0.9502(3) 0.5800(3) 0.0488(9) Uani 1 4 d
C6 C 0.3228(2) 1.0494(3) 0.5894(3) 0.0545(10) Uani 1 4 d
C7 C 0.3094(2) 1.1612(3) 0.6415(3) 0.0575(10) Uani 1 4 d
C2 C 0.2415(2) 1.1761(3) 0.6861(3) 0.0580(10) Uani 1 4 d
C3 C 0.1840(3) 1.0801(4) 0.6787(4) 0.0651(12) Uani 1 4 d
C4 C 0.1970(2) 0.9680(4) 0.6251(4) 0.0606(11) Uani 1 4 d
C23 C 0.5093(2) 0.2812(3) 0.5831(3) 0.0498(9) Uani 1 4 d
C22 C 0.5160(2) 0.3424(3) 0.6955(3) 0.0511(9) Uani 1 4 d
C21 C 0.4600(2) 0.4373(3) 0.6989(3) 0.0523(10) Uani 1 4 d
C20 C 0.39657(19) 0.4742(3) 0.5907(3) 0.0449(9) Uani 1 4 d
C26 C 0.3931(2) 0.4133(3) 0.4790(3) 0.0534(10) Uani 1 4 d
C25 C 0.4481(2) 0.3180(4) 0.4749(3) 0.0570(10) Uani 1 4 d
C17 C 0.2706(3) 0.6170(4) 0.4796(4) 0.0578(11) Uani 1 4 d
C9 C 0.2235(2) 0.7348(3) 0.4969(3) 0.0530(10) Uani 1 4 d
C18 C 0.3357(2) 0.5730(3) 0.5990(3) 0.0498(9) Uani 1 4 d
H3 H 0.133(3) 1.089(4) 0.707(4) 0.092(13) Uiso 1 4 d
H7 H 0.348(2) 1.225(3) 0.647(3) 0.064(10) Uiso 1 4 d
H6 H 0.370(2) 1.037(3) 0.554(3) 0.069(10) Uiso 1 4 d
H4 H 0.158(2) 0.912(3) 0.617(3) 0.052(9) Uiso 1 4 d
H25 H 0.443(2) 0.279(3) 0.400(4) 0.074(11) Uiso 1 4 d
H22 H 0.557(2) 0.319(3) 0.766(3) 0.060(10) Uiso 1 4 d
H21 H 0.4623(19) 0.475(3) 0.776(3) 0.054(9) Uiso 1 4 d
H11 H 0.195(2) 0.908(3) 0.318(3) 0.055(10) Uiso 1 4 d
H12 H 0.082(2) 0.950(4) 0.148(3) 0.075(11) Uiso 1 4 d
H16 H 0.078(2) 0.609(3) 0.407(3) 0.072(10) Uiso 1 4 d
H15 H -0.033(2) 0.650(3) 0.230(3) 0.072(12) Uiso 1 4 d
H18 H 0.233(2) 0.551(3) 0.456(3) 0.065(10) Uiso 1 4 d
H24 H 0.589(3) 0.162(4) 0.637(4) 0.070(14) Uiso 1 4 d
H9 H 0.1998(17) 0.723(3) 0.574(3) 0.041(8) Uiso 1 4 d
H8 H 0.325(2) 0.832(3) 0.495(3) 0.060(10) Uiso 1 4 d
H17 H 0.296(2) 0.625(4) 0.406(4) 0.081(12) Uiso 1 4 d
H26 H 0.351(2) 0.440(3) 0.408(3) 0.056(9) Uiso 1 4 d

loop_
_atom_site_aniso_label
_atom_site_aniso_U_11
_atom_site_aniso_U_22
_atom_site_aniso_U_33
_atom_site_aniso_U_12
_atom_site_aniso_U_13
_atom_site_aniso_U_23
Cl14 0.0794(7) 0.0826(7) 0.0662(6) 0.0077(6) -0.0014(5) 0.0079(5)
Cl1 0.0906(8) 0.0687(7) 0.1074(8) 0.0073(6) 0.0131(6) -0.0340(6)
O24 0.0657(16) 0.0795(18) 0.0561(16) 0.0238(15) 0.0182(14) 0.0096(14)
O19 0.0647(15) 0.0599(14) 0.0615(15) 0.0044(12) 0.0100(12) -0.0116(12)
N8 0.0527(17) 0.0512(17) 0.076(2) -0.0044(15) 0.0248(16) -0.0061(14)
C13 0.060(2) 0.054(2) 0.0517(19) 0.0073(18) 0.0101(16) 0.0026(16)
C12 0.083(3) 0.0466(19) 0.053(2) -0.004(2) 0.018(2) 0.0062(17)
C15 0.052(2) 0.067(3) 0.084(3) -0.009(2) 0.008(2) 0.014(2)
C16 0.059(2) 0.056(2) 0.074(2) -0.0052(19) 0.0101(18) 0.0219(19)
C10 0.055(2) 0.0420(18) 0.058(2) 0.0030(16) 0.0172(16) 0.0048(15)
C11 0.060(2) 0.048(2) 0.060(2) -0.0087(18) 0.0142(18) 0.0017(16)
C5 0.0497(18) 0.0471(19) 0.0472(18) 0.0029(16) 0.0102(15) 0.0024(14)
C6 0.052(2) 0.052(2) 0.059(2) -0.0035(17) 0.0164(17) 0.0035(16)
C7 0.055(2) 0.047(2) 0.065(2) -0.0068(18) 0.0090(17) 0.0019(17)
C2 0.059(2) 0.051(2) 0.0548(19) 0.0048(18) 0.0027(16) -0.0106(16)
C3 0.063(2) 0.062(2) 0.071(2) 0.003(2) 0.022(2) -0.0113(19)
C4 0.055(2) 0.056(2) 0.073(2) -0.0144(19) 0.0212(19) -0.0045(18)
C23 0.0443(18) 0.0539(19) 0.0537(19) 0.0041(16) 0.0185(15) 0.0098(15)
C22 0.0504(19) 0.051(2) 0.0456(18) -0.0008(17) 0.0044(15) 0.0021(16)
C21 0.059(2) 0.0466(19) 0.0466(19) -0.0041(17) 0.0080(16) -0.0038(15)
C20 0.0464(17) 0.0378(16) 0.0492(18) -0.0073(14) 0.0117(14) 0.0005(14)
C26 0.056(2) 0.055(2) 0.0441(19) 0.0054(17) 0.0074(17) 0.0046(16)
C25 0.063(2) 0.060(2) 0.0463(19) 0.0066(19) 0.0143(16) -0.0017(17)
C17 0.057(2) 0.051(2) 0.057(2) 0.0034(19) 0.0038(18) -0.0088(17)
C9 0.053(2) 0.0427(18) 0.061(2) -0.0006(16) 0.0134(17) 0.0019(15)
C18 0.053(2) 0.0369(17) 0.055(2) -0.0085(15) 0.0082(16) -0.0052(15)

loop_
_atom_type_symbol
_atom_type_description
_atom_type_scat_dispersion_real
_atom_type_scat_dispersion_imag
_atom_type_scat_source
C C 0.0033 0.0016
;
International Tables for Crystallography
(Vol. C, Tables 4.2.6.8 and 6.1.1.4)
;
H H 0.0000 0.0000
;
International Tables for Crystallography
(Vol. C, Table 6.1.1.4)
;
Cl Cl 0.1484 0.1585
;
International Tables for Crystallography
(Vol. C, Tables 4.2.6.8 and 6.1.1.4)
;
N N 0.0061 0.0033
;
International Tables for Crystallography
(Vol. C, Tables 4.2.6.8 and 6.1.1.4)
;
O O 0.0106 0.0060
;
International Tables for Crystallography
(Vol. C, Tables 4.2.6.8 and 6.1.1.4)
;

loop_
_geom_angle_atom_site_label_1
_geom_angle_atom_site_label_2
_geom_angle_atom_site_label_3
_geom_angle
_geom_angle_publ_flag
C5 N8 C9 123.5(3) yes
Cl14 C13 C12 119.9(3) yes
Cl14 C13 C15 119.2(3) yes
C12 C13 C15 120.9(3) yes
C13 C12 C11 119.2(3) yes
C13 C15 C16 119.0(4) yes
C15 C16 C10 121.8(4) yes
C16 C10 C11 117.2(3) yes
C16 C10 C9 120.1(3) yes
C11 C10 C9 122.7(3) yes
C12 C11 C10 121.8(3) yes
N8 C5 C6 118.5(3) yes
N8 C5 C4 123.5(3) yes
C6 C5 C4 118.0(3) yes
C5 C6 C7 120.5(4) yes
C6 C7 C2 120.5(3) yes
Cl1 C2 C7 119.5(3) yes
Cl1 C2 C3 119.7(3) yes
C7 C2 C3 120.9(3) yes
C2 C3 C4 118.6(4) yes
C5 C4 C3 121.5(4) yes
O24 C23 C22 122.5(3) yes
O24 C23 C25 117.5(3) yes
C22 C23 C25 120.0(3) yes
C23 C22 C21 119.6(3) yes
C22 C21 C20 121.1(3) yes
C21 C20 C26 117.8(3) yes
C21 C20 C18 119.6(3) yes
C26 C20 C18 122.6(3) yes
C20 C26 C25 121.5(3) yes
C23 C25 C26 119.9(3) yes
C9 C17 C18 113.5(3) yes
N8 C9 C10 113.4(3) yes
N8 C9 C17 108.9(3) yes
C10 C9 C17 110.4(3) yes
O19 C18 C20 121.5(3) yes
O19 C18 C17 119.7(3) yes
C20 C18 C17 118.8(3) yes
C23 O24 H24 113(3) no
C5 N8 H8 121(2) no
C9 N8 H8 113(2) no
C13 C12 H12 123(2) no
C11 C12 H12 118(2) no
C13 C15 H15 123(2) no
C16 C15 H15 118(2) no
C15 C16 H16 119.6(18) no
C10 C16 H16 118.6(18) no
C12 C11 H11 121(2) no
C10 C11 H11 117(2) no
C5 C6 H6 118(2) no
C7 C6 H6 122(2) no
C6 C7 H7 119(2) no
C2 C7 H7 121(2) no
C2 C3 H3 123(2) no
C4 C3 H3 118(2) no
C5 C4 H4 122(2) no
C3 C4 H4 117(2) no
C23 C22 H22 120(2) no
C21 C22 H22 121(2) no
C22 C21 H21 119.5(18) no
C20 C21 H21 119.2(18) no
C20 C26 H26 116(2) no
C25 C26 H26 122(2) no
C23 C25 H25 121(2) no
C26 C25 H25 119(2) no
C9 C17 H18 110(2) no
C9 C17 H17 112(2) no
C18 C17 H18 105(2) no
C18 C17 H17 112.4(19) no
H18 C17 H17 103(3) no
N8 C9 H9 105.7(15) no
C10 C9 H9 108.9(14) no
C17 C9 H9 109.3(15) no

loop_
_geom_bond_atom_site_label_1
_geom_bond_atom_site_label_2
_geom_bond_distance
_geom_bond_publ_flag
Cl14 C13 1.742(3) yes
Cl1 C2 1.749(4) yes
O24 C23 1.360(4) yes
O19 C18 1.225(4) yes
N8 C5 1.387(4) yes
N8 C9 1.451(4) yes
C13 C12 1.363(5) yes
C13 C15 1.365(6) yes
C12 C11 1.382(5) yes
C15 C16 1.386(5) yes
C16 C10 1.381(5) yes
C10 C11 1.377(5) yes
C10 C9 1.527(4) yes
C5 C6 1.389(5) yes
C5 C4 1.386(6) yes
C6 C7 1.371(5) yes
C7 C2 1.357(6) yes
C2 C3 1.379(5) yes
C3 C4 1.381(6) yes
C23 C22 1.388(5) yes
C23 C25 1.382(4) yes
C22 C21 1.376(5) yes
C21 C20 1.400(4) yes
C20 C26 1.391(5) yes
C20 C18 1.474(4) yes
C26 C25 1.369(5) yes
C17 C9 1.517(5) yes
C17 C18 1.517(4) yes
O24 H24 0.75(4) no
N8 H8 0.88(4) no
C12 H12 0.91(4) no
C15 H15 0.87(4) no
C16 H16 1.00(4) no
C11 H11 0.90(3) no
C6 H6 0.98(4) no
C7 H7 0.92(4) no
C3 H3 0.99(5) no
C4 H4 0.86(3) no
C22 H22 0.90(3) no
C21 H21 0.94(3) no
C26 H26 0.93(3) no
C25 H25 0.92(4) no
C17 H18 0.92(3) no
C17 H17 1.02(4) no
C9 H9 1.05(3) no

loop_
_geom_contact_atom_site_label_1
_geom_contact_atom_site_label_2
_geom_contact_distance
_geom_contact_publ_flag
_geom_contact_site_symmetry_2
O19 N8 2.980(4) no .
O19 C21 2.812(4) no .
O19 C9 2.762(4) no .
N8 C11 2.862(4) no .
N8 C18 2.985(4) no .
C13 C10 2.774(4) no .
C12 C16 2.738(5) no .
C15 C11 2.741(6) no .
C16 C17 3.141(5) no .
C10 C5 3.206(4) no .
C10 C4 3.426(5) no .
C11 C5 3.289(4) no .
C11 C17 3.521(5) no .
C5 C2 2.766(5) no .
C6 C3 2.761(6) no .
C7 C4 2.736(5) no .
C4 C9 2.962(5) no .
C23 C20 2.785(5) no .
C22 C26 2.759(4) no .
C21 C25 2.759(5) no .
C26 C17 2.962(5) no .
Cl14 Cl1 3.5068(14) no 2_545
Cl14 C2 3.535(3) no 2_545
Cl1 Cl14 3.5068(14) no 2_555
O24 O19 2.687(3) no 2_646
O24 N8 3.108(5) no 3_666
O19 O24 2.687(3) no 2_656
O19 C11 3.588(5) no 4_576
O19 C23 3.431(4) no 2_656
O19 C22 3.373(4) no 2_656
N8 O24 3.108(5) no 3_666
C11 O19 3.588(5) no 4_575
C2 Cl14 3.535(3) no 2_555
C23 O19 3.431(4) no 2_646
C22 O19 3.373(4) no 2_646
Cl14 H12 2.82(3) no .
Cl14 H15 2.80(4) no .
Cl1 H3 2.87(4) no .
Cl1 H7 2.79(4) no .
O24 H25 2.52(3) no .
O24 H22 2.59(4) no .
O19 H21 2.52(3) no .
O19 H18 2.84(3) no .
O19 H9 2.52(3) no .
O19 H8 3.19(3) no .
O19 H17 3.15(4) no .
N8 H6 2.53(3) no .
N8 H4 2.64(4) no .
N8 H11 2.49(3) no .
N8 H18 3.21(4) no .
N8 H17 2.69(4) no .
C13 H11 3.18(3) no .
C13 H16 3.28(3) no .
C12 H15 3.17(4) no .
C15 H12 3.21(4) no .
C16 H11 3.15(4) no .
C16 H18 2.84(3) no .
C16 H9 2.72(2) no .
C16 H17 3.50(4) no .
C10 H4 3.06(3) no .
C10 H12 3.22(4) no .
C10 H15 3.19(3) no .
C10 H18 2.63(3) no .
C10 H8 2.90(3) no .
C10 H17 2.75(4) no .
C11 H4 3.51(3) no .
C11 H16 3.26(4) no .
C11 H9 3.25(3) no .
C11 H8 3.09(3) no .
C11 H17 3.45(4) no .
C5 H3 3.30(5) no .
C5 H7 3.22(4) no .
C5 H11 2.85(3) no .
C5 H9 2.65(3) no .
C6 H4 3.17(4) no .
C6 H11 3.48(3) no .
C6 H8 2.55(3) no .
C7 H3 3.29(5) no .
C7 H4 3.59(3) no .
C2 H6 3.27(4) no .
C2 H4 3.13(3) no .
C3 H7 3.21(4) no .
C4 H6 3.26(4) no .
C4 H11 3.47(3) no .
C4 H9 2.68(3) no .
C4 H8 3.23(4) no .
C23 H21 3.24(3) no .
C23 H26 3.24(3) no .
C22 H25 3.24(4) no .
C22 H24 2.45(4) no .
C21 H26 3.22(3) no .
C20 H25 3.23(4) no .
C20 H22 3.24(3) no .
C20 H18 2.79(3) no .
C20 H17 2.75(4) no .
C26 H21 3.24(3) no .
C26 H18 2.95(4) no .
C26 H17 2.75(4) no .
C25 H22 3.21(3) no .
C25 H24 2.99(4) no .
C17 H16 3.02(3) no .
C17 H8 2.44(3) no .
C17 H26 2.56(3) no .
C9 H4 2.71(4) no .
C9 H11 2.65(3) no .
C9 H16 2.66(3) no .
C18 H21 2.63(3) no .
C18 H9 2.69(3) no .
C18 H8 2.97(3) no .
C18 H26 2.63(3) no .
H3 H4 2.24(5) no .
H7 H6 2.33(5) no .
H6 H11 3.56(4) no .
H6 H8 2.35(5) no .
H4 H11 3.55(5) no .
H4 H9 2.22(4) no .
H4 H8 3.50(5) no .
H25 H24 3.25(5) no .
H25 H26 2.31(5) no .
H22 H21 2.30(5) no .
H22 H24 2.36(6) no .
H11 H12 2.28(4) no .
H11 H9 3.44(4) no .
H11 H8 2.58(4) no .
H11 H17 3.44(5) no .
H16 H15 2.30(4) no .
H16 H18 2.52(5) no .
H16 H9 2.60(4) no .
H16 H17 3.58(5) no .
H18 H9 2.41(5) no .
H18 H8 3.32(5) no .
H18 H26 2.45(5) no .
H9 H8 2.72(5) no .
H9 H17 2.96(5) no .
H8 H17 2.41(5) no .
H17 H26 2.17(5) no .
Cl14 H3 3.30(5) no 3_576
Cl14 H12 3.12(4) no 3_575
Cl14 H16 3.01(4) no 2_555
Cl14 H16 3.37(4) no 4_575
Cl14 H18 3.48(4) no 2_555
Cl1 H25 3.58(3) no 4_576
Cl1 H11 3.09(3) no 4_586
Cl1 H12 3.40(4) no 4_586
Cl1 H15 3.27(4) no 3_576
Cl1 H26 3.54(3) no 4_576
O24 H6 3.44(4) no 1_545
O24 H6 3.13(4) no 3_666
O24 H22 3.42(4) no 4_565
O24 H21 2.87(3) no 2_646
O24 H8 2.23(4) no 3_666
O24 H17 3.07(4) no 3_666
O19 H22 2.73(3) no 2_656
O19 H11 2.98(4) no 4_576
O19 H24 1.94(4) no 2_656
O19 H8 3.39(4) no 4_576
N8 H22 2.93(3) no 2_656
N8 H24 3.18(5) no 3_666
C13 H3 3.24(5) no 3_576
C13 H4 3.52(4) no 4_575
C13 H16 3.56(4) no 2_555
C13 H16 3.57(4) no 4_575
C13 H9 3.59(3) no 4_575
C12 H16 3.47(3) no 2_555
C12 H16 3.24(4) no 4_575
C12 H15 3.11(4) no 2_555
C12 H9 2.95(3) no 4_575
C15 H3 3.36(4) no 3_576
C15 H4 3.41(4) no 4_575
C15 H12 3.46(4) no 2_545
C16 H3 3.55(4) no 4_575
C16 H4 3.41(4) no 4_575
C16 H12 3.58(4) no 4_576
C10 H4 3.50(3) no 4_575
C11 H4 3.59(3) no 4_575
C11 H15 3.58(4) no 2_555
C11 H9 3.04(3) no 4_575
C5 H22 3.23(3) no 2_656
C6 H22 3.27(3) no 2_656
C6 H21 3.50(3) no 2_656
C6 H26 3.45(3) no 4_576
C7 H25 3.13(3) no 4_576
C7 H26 3.04(3) no 4_576
C2 H25 3.50(3) no 4_576
C2 H26 2.87(3) no 4_576
C3 H18 3.27(3) no 4_576
C3 H17 3.44(4) no 4_576
C3 H26 3.16(3) no 4_576
C4 H18 3.57(3) no 4_576
C4 H17 3.24(4) no 4_576
C4 H26 3.55(3) no 4_576
C23 H7 3.00(4) no 1_545
C23 H6 3.41(4) no 1_545
C23 H21 3.59(3) no 2_646
C23 H8 3.32(4) no 3_666
C23 H17 3.32(4) no 3_666
C22 H7 2.93(4) no 1_545
C22 H6 3.55(3) no 2_646
C22 H25 3.14(4) no 4_566
C21 H7 2.87(4) no 1_545
C21 H6 3.47(3) no 2_646
C21 H25 3.28(4) no 4_566
C21 H24 3.26(4) no 2_656
C20 H7 2.89(4) no 1_545
C20 H24 3.59(4) no 2_656
C26 H7 2.98(4) no 1_545
C25 H7 3.04(4) no 1_545
C25 H7 3.57(3) no 4_575
C25 H6 3.46(4) no 1_545
C18 H22 3.27(3) no 2_656
C18 H24 3.00(4) no 2_656
H3 Cl14 3.30(5) no 3_576
H3 C13 3.24(5) no 3_576
H3 C15 3.36(4) no 3_576
H3 C16 3.55(4) no 4_576
H3 H16 3.37(6) no 4_576
H3 H15 3.40(6) no 3_576
H3 H18 3.16(5) no 4_576
H7 C23 3.00(4) no 1_565
H7 C22 2.93(4) no 1_565
H7 C21 2.87(4) no 1_565
H7 C20 2.89(4) no 1_565
H7 C26 2.98(4) no 1_565
H7 C25 3.04(4) no 1_565
H7 C25 3.57(3) no 4_576
H7 H25 3.59(6) no 1_565
H7 H25 2.79(5) no 4_576
H7 H22 3.44(5) no 1_565
H7 H21 3.34(4) no 1_565
H7 H26 3.52(5) no 1_565
H7 H26 3.39(5) no 4_576
H6 O24 3.44(4) no 1_565
H6 O24 3.13(4) no 3_666
H6 C23 3.41(4) no 1_565
H6 C22 3.55(3) no 2_656
H6 C21 3.47(3) no 2_656
H6 C25 3.46(4) no 1_565
H6 H25 3.49(5) no 1_565
H6 H22 3.08(5) no 2_656
H6 H21 2.92(4) no 2_656
H6 H24 3.21(6) no 3_666
H4 C13 3.52(4) no 4_576
H4 C15 3.41(4) no 4_576
H4 C16 3.41(4) no 4_576
H4 C10 3.50(3) no 4_576
H4 C11 3.59(3) no 4_576
H4 H17 3.38(4) no 4_576
H25 Cl1 3.58(3) no 4_575
H25 C7 3.13(3) no 4_575
H25 C2 3.50(3) no 4_575
H25 C22 3.14(4) no 4_565
H25 C21 3.28(4) no 4_565
H25 H7 3.59(6) no 1_545
H25 H7 2.79(5) no 4_575
H25 H6 3.49(5) no 1_545
H25 H22 2.91(6) no 4_565
H25 H21 3.09(5) no 4_565
H22 O24 3.42(4) no 4_566
H22 O19 2.73(3) no 2_646
H22 N8 2.93(3) no 2_646
H22 C5 3.23(3) no 2_646
H22 C6 3.27(3) no 2_646
H22 C18 3.27(3) no 2_646
H22 H7 3.44(5) no 1_545
H22 H6 3.08(5) no 2_646
H22 H25 2.91(6) no 4_566
H22 H8 2.80(4) no 2_646
H22 H17 3.55(6) no 3_666
H21 O24 2.87(3) no 2_656
H21 C6 3.50(3) no 2_646
H21 C23 3.59(3) no 2_656
H21 H7 3.34(4) no 1_545
H21 H6 2.92(4) no 2_646
H21 H25 3.09(5) no 4_566
H21 H24 2.47(5) no 2_656
H11 Cl1 3.09(3) no 4_585
H11 O19 2.98(4) no 4_575
H11 H24 3.51(5) no 3_666
H11 H9 3.08(5) no 4_575
H12 Cl14 3.12(4) no 3_575
H12 Cl1 3.40(4) no 4_585
H12 C15 3.46(4) no 2_555
H12 C16 3.58(4) no 4_575
H12 H16 3.04(5) no 2_555
H12 H16 2.74(5) no 4_575
H12 H15 2.78(6) no 2_555
H12 H9 2.96(5) no 4_575
H16 Cl14 3.01(4) no 2_545
H16 Cl14 3.37(4) no 4_576
H16 C13 3.56(4) no 2_545
H16 C13 3.57(4) no 4_576
H16 C12 3.47(3) no 2_545
H16 C12 3.24(4) no 4_576
H16 H3 3.37(6) no 4_575
H16 H12 3.04(5) no 2_545
H16 H12 2.74(5) no 4_576
H15 Cl1 3.27(4) no 3_576
H15 C12 3.11(4) no 2_545
H15 C11 3.58(4) no 2_545
H15 H3 3.40(6) no 3_576
H15 H12 2.78(6) no 2_545
H18 Cl14 3.48(4) no 2_545
H18 C3 3.27(3) no 4_575
H18 C4 3.57(3) no 4_575
H18 H3 3.16(5) no 4_575
H24 O19 1.94(4) no 2_646
H24 N8 3.18(5) no 3_666
H24 C21 3.26(4) no 2_646
H24 C20 3.59(4) no 2_646
H24 C18 3.00(4) no 2_646
H24 H6 3.21(6) no 3_666
H24 H21 2.47(5) no 2_646
H24 H11 3.51(5) no 3_666
H24 H8 2.32(6) no 3_666
H24 H17 3.08(6) no 3_666
H9 C13 3.59(3) no 4_576
H9 C12 2.95(3) no 4_576
H9 C11 3.04(3) no 4_576
H9 H11 3.08(5) no 4_576
H9 H12 2.96(5) no 4_576
H8 O24 2.23(4) no 3_666
H8 O19 3.39(4) no 4_575
H8 C23 3.32(4) no 3_666
H8 H22 2.80(4) no 2_656
H8 H24 2.32(6) no 3_666
H17 O24 3.07(4) no 3_666
H17 C3 3.44(4) no 4_575
H17 C4 3.24(4) no 4_575
H17 C23 3.32(4) no 3_666
H17 H4 3.38(4) no 4_575
H17 H22 3.55(6) no 3_666
H17 H24 3.08(6) no 3_666
H26 Cl1 3.54(3) no 4_575
H26 C6 3.45(3) no 4_575
H26 C7 3.04(3) no 4_575
H26 C2 2.87(3) no 4_575
H26 C3 3.16(3) no 4_575
H26 C4 3.55(3) no 4_575
H26 H7 3.52(5) no 1_545
H26 H7 3.39(5) no 4_575

loop_
_geom_hbond_atom_site_label_D
_geom_hbond_atom_site_label_H
_geom_hbond_atom_site_label_A
_geom_hbond_site_symmetry_A
_geom_hbond_distance_DA
_geom_hbond_distance_DH
_geom_hbond_distance_HA
_geom_hbond_angle_DHA
_geom_hbond_publ_flag
O24 H24 O19 2_646 2.687(3) 0.75(4) 1.94(4) 176(4) no

loop_
_geom_torsion_atom_site_label_1
_geom_torsion_atom_site_label_2
_geom_torsion_atom_site_label_3
_geom_torsion_atom_site_label_4
_geom_torsion
_geom_torsion_publ_flag
C5 N8 C9 C10 72.2(4) no
C5 N8 C9 C17 -164.5(3) no
C9 N8 C5 C6 -169.9(3) no
C9 N8 C5 C4 12.1(4) no
Cl14 C13 C12 C11 179.4(3) no
Cl14 C13 C15 C16 -178.7(3) no
C12 C13 C15 C16 1.1(6) no
C15 C13 C12 C11 -0.4(6) no
C13 C12 C11 C10 0.2(6) no
C13 C15 C16 C10 -1.7(6) no
C15 C16 C10 C11 1.5(6) no
C15 C16 C10 C9 179.7(3) no
C16 C10 C11 C12 -0.8(6) no
C16 C10 C9 N8 -166.9(3) no
C16 C10 C9 C17 70.6(4) no
C11 C10 C9 N8 11.1(5) no
C11 C10 C9 C17 -111.4(4) no
C9 C10 C11 C12 -178.9(3) no
N8 C5 C6 C7 -178.3(2) no
N8 C5 C4 C3 177.5(3) no
C6 C5 C4 C3 -0.5(4) no
C4 C5 C6 C7 -0.2(4) no
C5 C6 C7 C2 0.9(5) no
C6 C7 C2 Cl1 178.5(2) no
C6 C7 C2 C3 -0.8(5) no
Cl1 C2 C3 C4 -179.2(2) no
C7 C2 C3 C4 0.2(5) no
C2 C3 C4 C5 0.5(5) no
O24 C23 C22 C21 -177.8(3) no
O24 C23 C25 C26 178.4(3) no
C22 C23 C25 C26 -1.2(5) no
C25 C23 C22 C21 1.8(5) no
C23 C22 C21 C20 -0.6(5) no
C22 C21 C20 C26 -1.3(5) no
C22 C21 C20 C18 177.7(3) no
C21 C20 C26 C25 1.9(5) no
C21 C20 C18 O19 -5.2(5) no
C21 C20 C18 C17 176.5(3) no
C26 C20 C18 O19 173.7(3) no
C26 C20 C18 C17 -4.5(5) no
C18 C20 C26 C25 -177.0(3) no
C20 C26 C25 C23 -0.7(6) no
C9 C17 C18 O19 12.8(5) no
C9 C17 C18 C20 -168.9(3) no
C18 C17 C9 N8 64.7(4) no
C18 C17 C9 C10 -170.1(3) no
